data_7225521
loop_
_publ_author_name
'Jiang, Y.'
'Holmberg, R. J.'
'Habib, F.'
'Ungur, L.'
'Korobkov, I.'
'Chibotaru, L. F.'
'Murugesu, M.'

_publ_section_title
;
 Probing the structural and magnetic properties of a new family of
 centrosymmetric dinuclear lanthanide complexes
;
_journal_issue 61
_journal_name_full 'RSC Adv.'
_journal_page_first 56668
_journal_paper_doi 10.1039/C6RA12070A
_journal_volume 6
_journal_year 2016
_chemical_formula_sum 'C38 H60 Dy2 N6 O14'
_chemical_formula_weight 1149.92
_chemical_name_systematic 2
_space_group_crystal_system monoclinic
_space_group_IT_number 14
_space_group_name_Hall '-P 2ybc'
_space_group_name_H-M_alt 'P 1 21/c 1'
_symmetry_space_group_name_Hall '-P 2ybc'
_symmetry_space_group_name_H-M 'P 1 21/c 1'
_atom_sites_solution_hydrogens mixed
_audit_creation_method SHELXL-2013
_audit_update_record
;
2015-09-22 deposited with the CCDC.
2016-06-07 downloaded from the CCDC.
;
_cell_angle_alpha 90
_cell_angle_beta 102.218(2)
_cell_angle_gamma 90
_cell_formula_units_Z 2
_cell_length_a 13.3404(5)
_cell_length_b 8.3937(3)
_cell_length_c 20.8588(8)
_cell_measurement_reflns_used 9982
_cell_measurement_temperature 200(2)
_cell_measurement_theta_max 28.22
_cell_measurement_theta_min 2.62
_cell_volume 2282.77(15)
_computing_cell_refinement 'APEX II, Bruker (2009)'
_computing_data_collection 'APEX II, Bruker (2009)'
_computing_data_reduction 'XPREP, Bruker (2009)'
_computing_molecular_graphics 'SHELXTL, Bruker (2004)'
_computing_publication_material 'SHELXTL, Bruker (2004)'
_computing_structure_refinement 'SHELXL-2013 (Sheldrick, 2013)'
_computing_structure_solution 'SHELXS-03 (Sheldrick, 2003)'
_diffrn_ambient_temperature 200(2)
_diffrn_measured_fraction_theta_full 0.988
_diffrn_measured_fraction_theta_max 0.986
_diffrn_measurement_device_type 'Bruker APEX-II CCD'
_diffrn_measurement_method '\f and \w scans'
_diffrn_radiation_type MoK\a
_diffrn_radiation_wavelength 0.71073
_diffrn_reflns_av_R_equivalents 0.0653
_diffrn_reflns_av_unetI/netI 0.0534
_diffrn_reflns_Laue_measured_fraction_full 0.988
_diffrn_reflns_Laue_measured_fraction_max 0.986
_diffrn_reflns_limit_h_max 17
_diffrn_reflns_limit_h_min -17
_diffrn_reflns_limit_k_max 11
_diffrn_reflns_limit_k_min -11
_diffrn_reflns_limit_l_max 27
_diffrn_reflns_limit_l_min -25
_diffrn_reflns_number 35453
_diffrn_reflns_point_group_measured_fraction_full 0.988
_diffrn_reflns_point_group_measured_fraction_max 0.986
_diffrn_reflns_theta_full 25.242
_diffrn_reflns_theta_max 28.407
_diffrn_reflns_theta_min 1.562
_exptl_absorpt_coefficient_mu 3.316
_exptl_absorpt_correction_T_max 0.7457
_exptl_absorpt_correction_T_min 0.6100
_exptl_absorpt_correction_type multi-scan
_exptl_absorpt_process_details 'SADABS, Bruker (2003)'
_exptl_crystal_colour colourless
_exptl_crystal_density_diffrn 1.673
_exptl_crystal_density_meas ?
_exptl_crystal_description block
_exptl_crystal_F_000 1148
_exptl_crystal_size_max 0.120
_exptl_crystal_size_mid 0.080
_exptl_crystal_size_min 0.060
_refine_diff_density_max 2.207
_refine_diff_density_min -1.308
_refine_diff_density_rms 0.151
_refine_ls_extinction_method none
_refine_ls_goodness_of_fit_ref 1.063
_refine_ls_hydrogen_treatment constr
_refine_ls_matrix_type full
_refine_ls_number_parameters 271
_refine_ls_number_reflns 5642
_refine_ls_number_restraints 0
_refine_ls_restrained_S_all 1.063
_refine_ls_R_factor_all 0.0765
_refine_ls_R_factor_gt 0.0492
_refine_ls_shift/su_max 0.001
_refine_ls_shift/su_mean 0.000
_refine_ls_structure_factor_coef Fsqd
_refine_ls_weighting_details 'w=1/[\s^2^(Fo^2^)+(0.0529P)^2^+6.8197P] where P=(Fo^2^+2Fc^2^)/3'
_refine_ls_weighting_scheme calc
_refine_ls_wR_factor_gt 0.1028
_refine_ls_wR_factor_ref 0.1132
_reflns_Friedel_coverage 0.000
_reflns_number_gt 4290
_reflns_number_total 5642
_reflns_threshold_expression 'I > 2\s(I)'
_cod_data_source_file c6ra12070a2.cif
_cod_data_source_block mm300
_cod_depositor_comments
;
The following automatic conversions were performed:

'_exptl_crystal_density_meas' value 'n/a' was changed to '?' - the
value is perceived as not measured.

Automatic conversion script
Id: cif_fix_values 4268 2015-11-12 08:31:59Z antanas 
;
_cod_database_code 7225521
_shelx_space_group_comment
; 
The symmetry employed for this shelxl refinement is uniquely defined 
by the following loop, which should always be used as a source of 
symmetry information in preference to the above space-group names. 
They are only intended as comments. 
;
_shelx_estimated_absorpt_t_min 0.692
_shelx_estimated_absorpt_t_max 0.826
_shelxl_version_number 2013-4

loop_
_space_group_symop_operation_xyz
'x, y, z'
'-x, y+1/2, -z+1/2'
'-x, -y, -z'
'x, -y-1/2, z-1/2'

loop_
_atom_site_label
_atom_site_type_symbol
_atom_site_fract_x
_atom_site_fract_y
_atom_site_fract_z
_atom_site_U_iso_or_equiv
_atom_site_adp_type
_atom_site_occupancy
_atom_site_site_symmetry_order
_atom_site_calc_flag
_atom_site_refinement_flags_posn
_atom_site_refinement_flags_adp
Dy1 Dy 0.36511(2) 0.97254(3) 0.52486(2) 0.02302(9) Uani 1 1 d . .
O1 O 0.2954(3) 0.9770(5) 0.6152(2) 0.0309(10) Uani 1 1 d . .
O2 O 0.1453(4) 1.0824(6) 0.6668(3) 0.0481(13) Uani 1 1 d . .
O3 O 0.5317(3) 0.8731(4) 0.5341(2) 0.0233(9) Uani 1 1 d . .
O4 O 0.1984(3) 0.8881(6) 0.4902(2) 0.0383(11) Uani 1 1 d . .
O5 O 0.3512(3) 0.8262(6) 0.4254(2) 0.0336(10) Uani 1 1 d . .
O6 O 0.4557(3) 1.1633(5) 0.5966(2) 0.0358(11) Uani 1 1 d . .
H6A H 0.5253 1.1733 0.5921 0.054 Uiso 1 1 d R U
H6B H 0.4489 1.1979 0.6415 0.054 Uiso 1 1 d R U
O7 O 0.3516(4) 1.2532(6) 0.6849(3) 0.0535(15) Uani 1 1 d . .
H7D H 0.3175 1.1706 0.6722 0.064 Uiso 1 1 calc R U
N1 N 0.4001(4) 0.7155(6) 0.5804(3) 0.0267(11) Uani 1 1 d . .
N2 N 0.4893(4) 0.6303(6) 0.5734(3) 0.0313(12) Uani 1 1 d . .
N3 N 0.7217(4) 0.7709(6) 0.5305(3) 0.0319(13) Uani 1 1 d . .
C1 C 0.2369(4) 0.8690(7) 0.6341(3) 0.0272(13) Uani 1 1 d . .
C2 C 0.1518(5) 0.9190(9) 0.6614(4) 0.0354(15) Uani 1 1 d . .
C3 C 0.0866(5) 0.8111(10) 0.6794(4) 0.050(2) Uani 1 1 d . .
H3A H 0.0295 0.8475 0.6959 0.060 Uiso 1 1 calc R U
C4 C 0.1023(6) 0.6498(10) 0.6742(4) 0.055(2) Uani 1 1 d . .
H4A H 0.0550 0.5761 0.6857 0.066 Uiso 1 1 calc R U
C5 C 0.1856(6) 0.5960(9) 0.6524(4) 0.048(2) Uani 1 1 d . .
H5A H 0.1985 0.4848 0.6515 0.058 Uiso 1 1 calc R U
C6 C 0.2532(5) 0.7056(8) 0.6312(3) 0.0316(15) Uani 1 1 d . .
C7 C 0.0772(7) 1.1413(11) 0.7056(5) 0.062(2) Uani 1 1 d . .
H7A H 0.0785 1.2581 0.7056 0.093 Uiso 1 1 calc R U
H7B H 0.0988 1.1022 0.7506 0.093 Uiso 1 1 calc R U
H7C H 0.0074 1.1043 0.6871 0.093 Uiso 1 1 calc R U
C8 C 0.3434(5) 0.6376(8) 0.6122(3) 0.0325(14) Uani 1 1 d . .
H8A H 0.3610 0.5303 0.6240 0.039 Uiso 1 1 calc R U
C9 C 0.5480(4) 0.7220(7) 0.5479(3) 0.0250(12) Uani 1 1 d . .
C10 C 0.6416(5) 0.6509(7) 0.5301(4) 0.0327(15) Uani 1 1 d . .
H10A H 0.6688 0.5655 0.5617 0.039 Uiso 1 1 calc R U
H10B H 0.6226 0.6025 0.4859 0.039 Uiso 1 1 calc R U
C11 C 0.7977(6) 0.7139(10) 0.4944(5) 0.058(2) Uani 1 1 d . .
H11A H 0.7635 0.6886 0.4492 0.087 Uiso 1 1 calc R U
H11B H 0.8312 0.6181 0.5157 0.087 Uiso 1 1 calc R U
H11C H 0.8492 0.7970 0.4941 0.087 Uiso 1 1 calc R U
C12 C 0.7728(6) 0.8084(10) 0.5991(4) 0.051(2) Uani 1 1 d . .
H12A H 0.7216 0.8462 0.6231 0.077 Uiso 1 1 calc R U
H12B H 0.8244 0.8916 0.5993 0.077 Uiso 1 1 calc R U
H12C H 0.8061 0.7124 0.6204 0.077 Uiso 1 1 calc R U
C13 C 0.1497(5) 0.7870(9) 0.4515(4) 0.0370(16) Uani 1 1 d . .
C14 C 0.1856(5) 0.7167(9) 0.4008(4) 0.0396(17) Uani 1 1 d . .
H14A H 0.1411 0.6467 0.3722 0.048 Uiso 1 1 calc R U
C15 C 0.2837(5) 0.7428(8) 0.3892(3) 0.0317(14) Uani 1 1 d . .
C16 C 0.0448(6) 0.7434(12) 0.4628(5) 0.062(2) Uani 1 1 d . .
H16A H 0.0313 0.8029 0.5005 0.093 Uiso 1 1 calc R U
H16B H 0.0424 0.6289 0.4714 0.093 Uiso 1 1 calc R U
H16C H -0.0074 0.7702 0.4236 0.093 Uiso 1 1 calc R U
C17 C 0.3133(6) 0.6679(10) 0.3301(4) 0.049(2) Uani 1 1 d . .
H17A H 0.3840 0.6972 0.3291 0.073 Uiso 1 1 calc R U
H17B H 0.2671 0.7062 0.2901 0.073 Uiso 1 1 calc R U
H17C H 0.3078 0.5518 0.3328 0.073 Uiso 1 1 calc R U
C18 C 0.3699(9) 1.2627(12) 0.7538(5) 0.075(3) Uani 1 1 d . .
H18A H 0.4028 1.1629 0.7730 0.090 Uiso 1 1 calc R U
H18B H 0.3037 1.2741 0.7677 0.090 Uiso 1 1 calc R U
C19 C 0.4349(10) 1.3956(13) 0.7779(6) 0.093(4) Uani 1 1 d . .
H19A H 0.4476 1.3978 0.8259 0.140 Uiso 1 1 calc R U
H19B H 0.4012 1.4948 0.7603 0.140 Uiso 1 1 calc R U
H19C H 0.5002 1.3849 0.7639 0.140 Uiso 1 1 calc R U

loop_
_atom_site_aniso_label
_atom_site_aniso_U_11
_atom_site_aniso_U_22
_atom_site_aniso_U_33
_atom_site_aniso_U_23
_atom_site_aniso_U_13
_atom_site_aniso_U_12
Dy1 0.01818(13) 0.02607(14) 0.02675(16) 0.00072(13) 0.00915(10) -0.00055(12)
O1 0.030(2) 0.029(2) 0.038(3) -0.0019(19) 0.0171(19) -0.0038(18)
O2 0.046(3) 0.041(3) 0.066(4) -0.005(3) 0.032(3) 0.004(2)
O3 0.023(2) 0.021(2) 0.028(2) 0.0040(16) 0.0110(17) 0.0004(15)
O4 0.024(2) 0.051(3) 0.042(3) -0.003(2) 0.011(2) -0.006(2)
O5 0.022(2) 0.049(3) 0.031(3) -0.009(2) 0.0075(19) -0.0055(19)
O6 0.028(2) 0.045(3) 0.038(3) -0.013(2) 0.015(2) -0.0112(19)
O7 0.071(4) 0.049(3) 0.048(4) -0.017(3) 0.029(3) -0.018(3)
N1 0.029(3) 0.023(3) 0.032(3) 0.001(2) 0.014(2) -0.001(2)
N2 0.026(3) 0.025(3) 0.048(4) 0.005(2) 0.019(2) 0.003(2)
N3 0.022(3) 0.032(3) 0.045(4) 0.011(2) 0.016(2) 0.006(2)
C1 0.023(3) 0.034(3) 0.026(3) 0.001(3) 0.009(2) -0.002(2)
C2 0.028(3) 0.040(4) 0.042(4) -0.001(3) 0.015(3) 0.003(3)
C3 0.032(4) 0.065(6) 0.063(6) 0.007(4) 0.033(4) 0.002(3)
C4 0.049(5) 0.051(5) 0.078(6) 0.003(4) 0.043(5) -0.013(4)
C5 0.047(4) 0.036(4) 0.070(6) 0.007(4) 0.032(4) -0.007(3)
C6 0.022(3) 0.039(4) 0.038(4) 0.000(3) 0.017(3) -0.004(2)
C7 0.052(5) 0.063(6) 0.083(7) 0.003(5) 0.039(5) 0.016(4)
C8 0.034(3) 0.030(3) 0.038(4) 0.001(3) 0.016(3) -0.002(3)
C9 0.023(3) 0.025(3) 0.028(4) 0.000(2) 0.009(2) -0.001(2)
C10 0.029(3) 0.024(3) 0.049(4) 0.005(3) 0.017(3) 0.004(2)
C11 0.039(4) 0.054(5) 0.091(7) 0.017(5) 0.039(5) 0.018(4)
C12 0.030(4) 0.061(5) 0.058(6) 0.014(4) 0.000(4) 0.003(3)
C13 0.016(3) 0.047(4) 0.049(5) 0.008(3) 0.009(3) -0.002(3)
C14 0.022(3) 0.044(4) 0.049(5) -0.008(3) -0.002(3) -0.007(3)
C15 0.028(3) 0.034(4) 0.030(4) -0.002(3) -0.001(3) -0.001(3)
C16 0.030(4) 0.091(7) 0.065(6) 0.000(5) 0.012(4) -0.014(4)
C17 0.047(4) 0.061(5) 0.037(5) -0.019(4) 0.007(3) -0.013(4)
C18 0.113(9) 0.067(7) 0.050(6) -0.006(5) 0.030(6) -0.029(6)
C19 0.130(11) 0.074(8) 0.070(8) -0.009(6) 0.006(7) -0.033(7)

loop_
_atom_type_symbol
_atom_type_description
_atom_type_scat_dispersion_real
_atom_type_scat_dispersion_imag
_atom_type_scat_source
C C 0.0033 0.0016 'International Tables Vol C Tables 4.2.6.8 and 6.1.1.4'
H H 0.0000 0.0000 'International Tables Vol C Tables 4.2.6.8 and 6.1.1.4'
N N 0.0061 0.0033 'International Tables Vol C Tables 4.2.6.8 and 6.1.1.4'
O O 0.0106 0.0060 'International Tables Vol C Tables 4.2.6.8 and 6.1.1.4'
Dy Dy -0.1892 4.4098 'International Tables Vol C Tables 4.2.6.8 and 6.1.1.4'

loop_
_geom_angle_atom_site_label_1
_geom_angle_atom_site_label_2
_geom_angle_atom_site_label_3
_geom_angle
_geom_angle_site_symmetry_1
_geom_angle_site_symmetry_3
O1 Dy1 O4 74.18(16) . .
O1 Dy1 O3 119.03(15) . .
O4 Dy1 O3 138.87(16) . .
O1 Dy1 O6 72.90(15) . .
O4 Dy1 O6 138.13(16) . .
O3 Dy1 O6 80.72(15) . .
O1 Dy1 O3 142.50(15) . 3_676
O4 Dy1 O3 128.62(16) . 3_676
O3 Dy1 O3 66.37(16) . 3_676
O6 Dy1 O3 71.66(15) . 3_676
O1 Dy1 O5 139.48(15) . .
O4 Dy1 O5 71.07(15) . .
O3 Dy1 O5 77.66(14) . .
O6 Dy1 O5 147.32(14) . .
O3 Dy1 O5 77.32(14) 3_676 .
O1 Dy1 N1 72.09(16) . .
O4 Dy1 N1 87.23(17) . .
O3 Dy1 N1 64.19(14) . .
O6 Dy1 N1 106.24(17) . .
O3 Dy1 N1 130.07(14) 3_676 .
O5 Dy1 N1 85.95(17) . .
O1 Dy1 N3 97.63(16) . 3_676
O4 Dy1 N3 78.77(17) . 3_676
O3 Dy1 N3 131.12(14) . 3_676
O6 Dy1 N3 80.70(18) . 3_676
O3 Dy1 N3 64.93(14) 3_676 3_676
O5 Dy1 N3 95.45(17) . 3_676
N1 Dy1 N3 164.59(16) . 3_676
O1 Dy1 Dy1 140.03(11) . 3_676
O4 Dy1 Dy1 145.27(12) . 3_676
O3 Dy1 Dy1 33.69(9) . 3_676
O6 Dy1 Dy1 73.41(10) . 3_676
O3 Dy1 Dy1 32.68(9) 3_676 3_676
O5 Dy1 Dy1 75.00(10) . 3_676
N1 Dy1 Dy1 97.66(11) . 3_676
N3 Dy1 Dy1 97.53(11) 3_676 3_676
C1 O1 Dy1 127.8(4) . .
C2 O2 C7 116.7(6) . .
C9 O3 Dy1 118.2(3) . .
C9 O3 Dy1 123.2(3) . 3_676
Dy1 O3 Dy1 113.63(15) . 3_676
C13 O4 Dy1 138.3(4) . .
C15 O5 Dy1 136.3(4) . .
C8 N1 N2 113.2(5) . .
C8 N1 Dy1 128.2(4) . .
N2 N1 Dy1 118.3(3) . .
C9 N2 N1 109.6(5) . .
C10 N3 C11 110.8(6) . .
C10 N3 C12 109.7(5) . .
C11 N3 C12 109.8(6) . .
C10 N3 Dy1 108.1(4) . 3_676
C11 N3 Dy1 109.5(4) . 3_676
C12 N3 Dy1 108.9(4) . 3_676
O1 C1 C6 124.1(5) . .
O1 C1 C2 119.2(6) . .
C6 C1 C2 116.7(5) . .
C3 C2 O2 125.7(6) . .
C3 C2 C1 121.2(6) . .
O2 C2 C1 113.0(5) . .
C2 C3 C4 121.0(6) . .
C5 C4 C3 120.1(7) . .
C4 C5 C6 120.3(7) . .
C1 C6 C5 120.5(6) . .
C1 C6 C8 122.9(5) . .
C5 C6 C8 116.4(6) . .
N1 C8 C6 123.4(6) . .
N2 C9 O3 125.6(5) . .
N2 C9 C10 118.3(5) . .
O3 C9 C10 116.0(5) . .
N3 C10 C9 111.7(5) . .
O4 C13 C14 124.4(6) . .
O4 C13 C16 115.8(7) . .
C14 C13 C16 119.8(7) . .
C13 C14 C15 123.6(6) . .
O5 C15 C14 124.1(6) . .
O5 C15 C17 116.4(6) . .
C14 C15 C17 119.5(6) . .
O7 C18 C19 111.2(8) . .

loop_
_geom_bond_atom_site_label_1
_geom_bond_atom_site_label_2
_geom_bond_distance
_geom_bond_site_symmetry_2
Dy1 O1 2.271(4) .
Dy1 O4 2.301(4) .
Dy1 O3 2.344(4) .
Dy1 O6 2.345(4) .
Dy1 O3 2.408(4) 3_676
Dy1 O5 2.385(4) .
Dy1 N1 2.446(5) .
Dy1 N3 2.597(5) 3_676
Dy1 Dy1 3.9775(5) 3_676
O1 C1 1.311(7) .
O2 C2 1.380(9) .
O2 C7 1.427(8) .
O3 C9 1.308(7) .
O3 Dy1 2.408(4) 3_676
O4 C13 1.253(9) .
O5 C15 1.258(7) .
O7 C18 1.408(10) .
N1 C8 1.286(7) .
N1 N2 1.422(7) .
N2 C9 1.290(7) .
N3 C10 1.467(8) .
N3 C11 1.465(8) .
N3 C12 1.484(9) .
N3 Dy1 2.597(5) 3_676
C1 C6 1.392(9) .
C1 C2 1.437(8) .
C2 C3 1.363(9) .
C3 C4 1.377(11) .
C4 C5 1.363(10) .
C5 C6 1.423(9) .
C6 C8 1.460(8) .
C9 C10 1.501(8) .
C13 C14 1.384(10) .
C13 C16 1.512(9) .
C14 C15 1.397(9) .
C15 C17 1.508(9) .
C18 C19 1.437(13) .

loop_
_geom_torsion_atom_site_label_1
_geom_torsion_atom_site_label_2
_geom_torsion_atom_site_label_3
_geom_torsion_atom_site_label_4
_geom_torsion
_geom_torsion_site_symmetry_1
C8 N1 N2 C9 -172.6(6) .
Dy1 N1 N2 C9 12.4(7) .
Dy1 O1 C1 C6 41.3(9) .
Dy1 O1 C1 C2 -140.4(5) .
C7 O2 C2 C3 12.5(11) .
C7 O2 C2 C1 -167.3(7) .
O1 C1 C2 C3 177.5(7) .
C6 C1 C2 C3 -4.1(11) .
O1 C1 C2 O2 -2.7(9) .
C6 C1 C2 O2 175.7(6) .
O2 C2 C3 C4 -177.6(8) .
C1 C2 C3 C4 2.2(13) .
C2 C3 C4 C5 1.9(14) .
C3 C4 C5 C6 -4.0(14) .
O1 C1 C6 C5 -179.6(7) .
C2 C1 C6 C5 2.0(10) .
O1 C1 C6 C8 5.9(11) .
C2 C1 C6 C8 -172.4(6) .
C4 C5 C6 C1 1.9(12) .
C4 C5 C6 C8 176.7(8) .
N2 N1 C8 C6 173.9(6) .
Dy1 N1 C8 C6 -11.8(10) .
C1 C6 C8 N1 -19.4(11) .
C5 C6 C8 N1 166.0(7) .
N1 N2 C9 O3 3.9(9) .
N1 N2 C9 C10 -174.1(6) .
Dy1 O3 C9 N2 -19.1(8) .
Dy1 O3 C9 N2 -172.6(5) 3_676
Dy1 O3 C9 C10 158.9(4) .
Dy1 O3 C9 C10 5.4(7) 3_676
C11 N3 C10 C9 -162.6(6) .
C12 N3 C10 C9 76.1(7) .
Dy1 N3 C10 C9 -42.5(6) 3_676
N2 C9 C10 N3 -154.2(6) .
O3 C9 C10 N3 27.6(8) .
Dy1 O4 C13 C14 -19.5(12) .
Dy1 O4 C13 C16 160.9(6) .
O4 C13 C14 C15 4.3(12) .
C16 C13 C14 C15 -176.1(7) .
Dy1 O5 C15 C14 1.7(11) .
Dy1 O5 C15 C17 -178.2(5) .
C13 C14 C15 O5 3.7(12) .
C13 C14 C15 C17 -176.4(7) .
